data_2013483
loop_
_publ_author_name
'Herman, Gerrit G.'
'Lippens, Werner'
'Goeminne, Andre M.'
'Steenland, Mathieu'
'Blaton, Norbert M.'

_publ_section_title
;
 Copper(II) complexes of pentadentate 17-membered macrocyclic
 diamidodiamines with N, O or S as additional donors
;
_journal_issue 7
_journal_name_full 'Acta Crystallographica Section C'
_journal_page_first m294
_journal_page_last m298
_journal_paper_doi 10.1107/S0108270102023247
_journal_volume 59
_journal_year 2003
_chemical_formula_iupac '[Cu (C12 H22 N4 O2 S)] , 3H2 O'
_chemical_formula_moiety 'C12 H22 Cu N4 O2 S , 3H2 O'
_chemical_formula_sum 'C12 H28 Cu N4 O5 S'
_chemical_formula_weight 403.98
_chemical_name_systematic
;
(3,16-dioxo-1-thia-4,8,11,15-tetraazacycloheptadecanato)copper(II) trihydrate
;
_space_group_IT_number 11
_symmetry_cell_setting monoclinic
_symmetry_space_group_name_Hall '-P 2yb'
_symmetry_space_group_name_H-M 'P 1 21/m 1'
_audit_creation_method 'WinGX routine CIF_UPDATE'
_cell_angle_alpha 90
_cell_angle_beta 107.553(5)
_cell_angle_gamma 90
_cell_formula_units_Z 2
_cell_length_a 7.4905(6)
_cell_length_b 16.1160(9)
_cell_length_c 7.6404(4)
_cell_measurement_reflns_used 38
_cell_measurement_temperature 293(2)
_cell_measurement_theta_max 56.033
_cell_measurement_theta_min 22.021
_cell_volume 879.38(10)
_computing_cell_refinement XSCANS
_computing_data_collection 'XSCANS (Siemens, 1996)'
_computing_data_reduction 'REDUCE in XSCANS'
_computing_molecular_graphics 'DIAMOND (Bergerhoff, 1996)'
_computing_publication_material 'WinGX (Farrugia, 1999)'
_computing_structure_refinement 'SHELXL97 (Sheldrick, 1997)'
_computing_structure_solution 'SIR92 (Altomare et al., 1994)'
_diffrn_measurement_device_type 'Siemens P4 four-circle'
_diffrn_measurement_method \w/2\q
_diffrn_radiation_type CuK\a
_diffrn_radiation_wavelength 1.54178
_diffrn_reflns_av_R_equivalents 0.0498
_diffrn_reflns_limit_h_max 9
_diffrn_reflns_limit_h_min -1
_diffrn_reflns_limit_k_max 1
_diffrn_reflns_limit_k_min -19
_diffrn_reflns_limit_l_max 7
_diffrn_reflns_limit_l_min -7
_diffrn_reflns_number 2013
_diffrn_reflns_theta_max 68.87
_diffrn_standards_decay_% 3
_diffrn_standards_interval_count 100
_diffrn_standards_number 3
_exptl_absorpt_coefficient_mu 3.127
_exptl_absorpt_correction_T_max 0.645
_exptl_absorpt_correction_T_min 0.43
_exptl_absorpt_correction_type '\y scan'
_exptl_absorpt_process_details '(XEMP; Siemens, 1989)'
_exptl_crystal_colour 'dark blue'
_exptl_crystal_density_diffrn 1.526
_exptl_crystal_density_method 'not measured'
_exptl_crystal_description prism
_exptl_crystal_F_000 426
_exptl_crystal_size_max 0.32
_exptl_crystal_size_mid 0.26
_exptl_crystal_size_min 0.14
_refine_diff_density_max 0.41
_refine_diff_density_min -0.609
_refine_ls_extinction_coef 0.0022(8)
_refine_ls_extinction_expression Fc^*^=kFc[1+0.001xFc^2^\l^3^/sin(2\q)]^-1/4^
_refine_ls_extinction_method SHELXL97
_refine_ls_goodness_of_fit_ref 1.073
_refine_ls_hydrogen_treatment constr
_refine_ls_matrix_type full
_refine_ls_number_parameters 119
_refine_ls_number_reflns 1536
_refine_ls_R_factor_all 0.0502
_refine_ls_R_factor_gt 0.047
_refine_ls_shift/su_max 0
_refine_ls_structure_factor_coef Fsqd
_refine_ls_weighting_details 'calc w = 1/[\s^2^(Fo^2^)+(0.0756P)^2^+0.7615P] where P = (Fo^2^+2Fc^2^)/3'
_refine_ls_weighting_scheme calc
_refine_ls_wR_factor_gt 0.1297
_refine_ls_wR_factor_ref 0.1328
_reflns_number_gt 1415
_reflns_number_total 1536
_reflns_threshold_expression I>2\s(I)
_cod_data_source_file na1585.cif
_cod_data_source_block III
_cod_original_sg_symbol_H-M 'P 21/m'
_cod_database_code 2013483
_cod_database_fobs_code 2013483

loop_
_symmetry_equiv_pos_as_xyz
'x, y, z'
'-x, y+1/2, -z'
'-x, -y, -z'
'x, -y-1/2, z'

loop_
_atom_site_label
_atom_site_fract_x
_atom_site_fract_y
_atom_site_fract_z
_atom_site_U_iso_or_equiv
_atom_site_adp_type
_atom_site_calc_flag
_atom_site_refinement_flags
_atom_site_occupancy
_atom_site_disorder_assembly
_atom_site_disorder_group
_atom_site_type_symbol
Cu 0.14839(7) 0.25 0.16805(8) 0.0363(3) Uani d S 1 . . Cu
S -0.03643(16) 0.25 -0.18876(17) 0.0490(4) Uani d S 1 . . S
O2 -0.2583(4) 0.06648(19) 0.0234(5) 0.0818(10) Uani d . 1 . . O
N3 -0.0243(4) 0.15770(16) 0.1648(4) 0.0438(6) Uani d . 1 . . N
C1 -0.1777(6) 0.1644(3) -0.1638(6) 0.0727(13) Uani d . 1 . . C
H1A -0.3075 0.1817 -0.2117 0.094 Uiso calc R 1 . . H
H1B -0.1591 0.1204 -0.243 0.094 Uiso calc R 1 . . H
C2 -0.1523(5) 0.1273(2) 0.0224(6) 0.0530(9) Uani d . 1 . . C
C4 0.0219(6) 0.1112(2) 0.3363(6) 0.0603(10) Uani d . 1 . . C
H4A -0.0817 0.0752 0.3366 0.078 Uiso calc R 1 . . H
H4B 0.0428 0.1493 0.4388 0.078 Uiso calc R 1 . . H
C5 0.1944(8) 0.0603(3) 0.3571(8) 0.0863(15) Uani d . 1 . . C
H5A 0.2132 0.0248 0.4636 0.112 Uiso calc R 1 . . H
H5B 0.1726 0.0246 0.2505 0.112 Uiso calc R 1 . . H
C6 0.3690(7) 0.1077(4) 0.3778(8) 0.0891(16) Uani d . 1 . . C
H6A 0.3983 0.1392 0.491 0.116 Uiso calc R 1 . . H
H6B 0.4706 0.0688 0.3886 0.116 Uiso calc R 1 . . H
N7 0.3603(4) 0.1650(2) 0.2257(5) 0.0658(9) Uani d . 1 . . N
H7 0.3636 0.1374 0.1228 0.086 Uiso d PR 0.5 . . H
H71 0.3296 0.1317 0.1248 0.086 Uiso d PR 0.5 . . H
C8A 0.5410(10) 0.2070(6) 0.3201(14) 0.067(3) Uani d PD 0.5 . 1 C
H8A1 0.5819 0.1884 0.4467 0.087 Uiso calc PR 0.5 . 1 H
H8A2 0.6335 0.1884 0.2632 0.087 Uiso calc PR 0.5 . 1 H
C8B 0.5273(10) 0.2156(5) 0.2030(14) 0.066(2) Uani d PD 0.5 . 2 C
H8B1 0.6374 0.1982 0.3002 0.086 Uiso calc PR 0.5 . 2 H
H8B2 0.546 0.1982 0.0883 0.086 Uiso calc PR 0.5 . 2 H
O1 0.3529(4) 0.0847(2) 0.8635(5) 0.0850(10) Uani d . 1 . . O
H1C 0.3047 0.0387 0.8794 0.11 Uiso d R 1 . . H
H1D 0.4621 0.0658 0.8764 0.11 Uiso d R 1 . . H
O3 0.3671(8) 0.25 0.7079(9) 0.1079(18) Uani d S 1 . . O
H3 0.3267 0.202 0.7221 0.14 Uiso d R 1 . . H

loop_
_atom_site_aniso_label
_atom_site_aniso_U_11
_atom_site_aniso_U_22
_atom_site_aniso_U_33
_atom_site_aniso_U_12
_atom_site_aniso_U_13
_atom_site_aniso_U_23
Cu 0.0272(4) 0.0348(4) 0.0432(5) 0 0.0053(3) 0
S 0.0473(6) 0.0522(7) 0.0458(8) 0 0.0116(5) 0
O2 0.0739(19) 0.0593(16) 0.102(2) -0.0358(14) 0.0103(17) 0.0017(17)
N3 0.0420(13) 0.0386(13) 0.0483(17) -0.0018(11) 0.0100(11) 0.0018(12)
C1 0.084(3) 0.054(2) 0.059(3) -0.026(2) -0.011(2) -0.0017(18)
C2 0.0445(17) 0.0396(16) 0.069(2) -0.0090(13) 0.0084(16) -0.0004(16)
C4 0.073(2) 0.0509(19) 0.057(2) -0.0066(18) 0.0208(18) 0.0064(17)
C5 0.118(4) 0.062(2) 0.075(3) 0.028(3) 0.023(3) 0.026(2)
C6 0.072(3) 0.097(4) 0.084(3) 0.042(3) 0.003(2) 0.011(3)
N7 0.0384(14) 0.0604(18) 0.093(3) 0.0106(13) 0.0119(15) -0.0107(18)
C8A 0.028(3) 0.099(6) 0.069(6) 0.012(3) 0.005(4) 0.015(5)
C8B 0.033(3) 0.086(6) 0.078(6) 0.014(3) 0.015(4) -0.006(5)
O1 0.081(2) 0.0687(19) 0.098(3) -0.0170(15) 0.0158(18) 0.0154(18)
O3 0.095(4) 0.110(4) 0.131(5) 0 0.053(4) 0

loop_
_atom_type_symbol
_atom_type_description
_atom_type_scat_dispersion_real
_atom_type_scat_dispersion_imag
_atom_type_scat_source
C C 0.0181 0.0091 'International Tables Vol C Tables 4.2.6.8 and 6.1.1.4'
H H 0 0 'International Tables Vol C Tables 4.2.6.8 and 6.1.1.4'
Cu Cu -1.9646 0.5888 'International Tables Vol C Tables 4.2.6.8 and 6.1.1.4'
N N 0.0311 0.018 'International Tables Vol C Tables 4.2.6.8 and 6.1.1.4'
O O 0.0492 0.0322 'International Tables Vol C Tables 4.2.6.8 and 6.1.1.4'
S S 0.3331 0.5567 'International Tables Vol C Tables 4.2.6.8 and 6.1.1.4'

loop_
_geom_angle_atom_site_label_1
_geom_angle_atom_site_label_2
_geom_angle_atom_site_label_3
_geom_angle_site_symmetry_1
_geom_angle_site_symmetry_3
_geom_angle
_geom_angle_publ_flag
N3 Cu N3 . 4_565 98.29(15) yes
N3 Cu N7 . 4_565 167.40(13) yes
N3 Cu N7 4_565 4_565 87.76(12) yes
N3 Cu N7 . . 87.76(12) yes
N3 Cu N7 4_565 . 167.40(13) yes
N7 Cu N7 4_565 . 84.28(19) yes
N3 Cu S . . 81.37(9) yes
N3 Cu S 4_565 . 81.37(9) yes
N7 Cu S 4_565 . 110.58(11) yes
N7 Cu S . . 110.58(11) yes
C1 S C1 . 4_565 101.3(3) no
C1 S Cu . . 91.87(14) no
C1 S Cu 4_565 . 91.87(13) no
C2 N3 C4 . . 118.1(3) no
C2 N3 Cu . . 127.4(2) no
C4 N3 Cu . . 113.6(2) no
C2 C1 S . . 120.0(3) no
C2 C1 H1A . . 107.3 no
S C1 H1A . . 107.3 no
C2 C1 H1B . . 107.3 no
S C1 H1B . . 107.3 no
H1A C1 H1B . . 106.9 no
O2 C2 N3 . . 126.1(4) no
O2 C2 C1 . . 114.5(3) no
N3 C2 C1 . . 119.4(3) no
N3 C4 C5 . . 109.9(3) no
N3 C4 H4A . . 109.7 no
C5 C4 H4A . . 109.7 no
N3 C4 H4B . . 109.7 no
C5 C4 H4B . . 109.7 no
H4A C4 H4B . . 108.2 no
C6 C5 C4 . . 115.7(4) no
C6 C5 H5A . . 108.3 no
C4 C5 H5A . . 108.3 no
C6 C5 H5B . . 108.3 no
C4 C5 H5B . . 108.3 no
H5A C5 H5B . . 107.4 no
N7 C6 C5 . . 114.4(4) no
N7 C6 H6A . . 108.7 no
C5 C6 H6A . . 108.7 no
N7 C6 H6B . . 108.7 no
C5 C6 H6B . . 108.7 no
H6A C6 H6B . . 107.6 no
C6 N7 C8A . . 94.9(5) no
C6 N7 C8B . . 125.1(5) no
C6 N7 Cu . . 116.0(3) no
C8A N7 Cu . . 109.4(4) no
C8B N7 Cu . . 103.0(4) no
C6 N7 H7 . . 111.7 no
C8A N7 H7 . . 112.5 no
C8B N7 H7 . . 85.8 no
Cu N7 H7 . . 111.3 no
C6 N7 H71 . . 103.8 no
C8A N7 H71 . . 129.7 no
C8B N7 H71 . . 102.8 no
Cu N7 H71 . . 103.4 no
C8A C8A N7 4_565 . 117.1(4) no
C8A C8A H8A1 4_565 . 108 no
N7 C8A H8A1 . . 108 no
C8A C8A H8A2 4_565 . 108 no
N7 C8A H8A2 . . 108 no
H8A1 C8A H8A2 . . 107.3 no
C8B C8B N7 4_565 . 121.9(3) no
C8B C8B H8B1 4_565 . 106.9 no
N7 C8B H8B1 . . 106.9 no
C8B C8B H8B2 4_565 . 106.9 no
N7 C8B H8B2 . . 106.9 no
H8B1 C8B H8B2 . . 106.7 no
H1C O1 H1D . . 96.1 no

loop_
_geom_bond_atom_site_label_1
_geom_bond_atom_site_label_2
_geom_bond_site_symmetry_2
_geom_bond_distance
_geom_bond_publ_flag
Cu N3 . 1.967(3) yes
Cu N3 4_565 1.967(3) yes
Cu N7 4_565 2.042(3) yes
Cu N7 . 2.042(3) yes
Cu S . 2.6594(13) yes
S C1 . 1.783(4) no
S C1 4_565 1.783(4) no
O2 C2 . 1.264(4) no
N3 C2 . 1.309(4) no
N3 C4 . 1.458(5) no
C1 C2 . 1.501(6) no
C1 H1A . 0.97 no
C1 H1B . 0.97 no
C4 C5 . 1.498(6) no
C4 H4A . 0.97 no
C4 H4B . 0.97 no
C5 C6 . 1.482(7) no
C5 H5A . 0.97 no
C5 H5B . 0.97 no
C6 N7 . 1.470(7) no
C6 H6A . 0.97 no
C6 H6B . 0.97 no
N7 C8A . 1.490(8) no
N7 C8B . 1.547(9) no
N7 H7 . 0.91 no
N7 H71 . 0.91 no
C8A C8A 4_565 1.385(19) no
C8A H8A1 . 0.97 no
C8A H8A2 . 0.97 no
C8B C8B 4_565 1.108(17) no
C8B H8B1 . 0.97 no
C8B H8B2 . 0.97 no
O1 H1C . 0.85 no
O1 H1D . 0.85 no
O3 H3 . 0.85 no

loop_
_geom_hbond_atom_site_label_D
_geom_hbond_atom_site_label_H
_geom_hbond_atom_site_label_A
_geom_hbond_site_symmetry_A
_geom_hbond_distance_DH
_geom_hbond_distance_HA
_geom_hbond_distance_DA
_geom_hbond_angle_DHA
_geom_hbond_publ_flag
O1 H1C O2 3_556 0.85 1.93 2.749(5) 163 yes
O1 H1D O2 1_656 0.85 2.05 2.813(5) 148 yes
O3 H3 O1 . 0.85 2.15 2.932(4) 152 yes
N7 H7 O1 1_554 0.91 2.14 3.040(5) 173 yes
N7 H71 O1 1_554 0.91 2.2 3.040(5) 155 yes

loop_
_geom_torsion_atom_site_label_1
_geom_torsion_atom_site_label_2
_geom_torsion_atom_site_label_3
_geom_torsion_atom_site_label_4
_geom_torsion_site_symmetry_1
_geom_torsion_site_symmetry_4
_geom_torsion
_geom_torsion_publ_flag
N3 Cu S C1 . . -0.78(19) no
N3 Cu S C1 4_565 . -100.6(2) no
N7 Cu S C1 4_565 . 175.1(2) no
N7 Cu S C1 . . 83.5(2) no
N3 Cu S C1 . 4_565 100.6(2) no
N3 Cu S C1 4_565 4_565 0.78(19) no
N7 Cu S C1 4_565 4_565 -83.5(2) no
N7 Cu S C1 . 4_565 -175.1(2) no
N3 Cu N3 C2 4_565 . 80.6(3) no
N7 Cu N3 C2 4_565 . -161.4(6) no
N7 Cu N3 C2 . . -110.5(3) no
S Cu N3 C2 . . 0.7(3) no
N3 Cu N3 C4 4_565 . -110.6(2) no
N7 Cu N3 C4 4_565 . 7.4(7) no
N7 Cu N3 C4 . . 58.3(3) no
S Cu N3 C4 . . 169.5(2) no
C1 S C1 C2 4_565 . -91.3(4) no
Cu S C1 C2 . . 1.0(4) no
C4 N3 C2 O2 . . 9.7(6) no
Cu N3 C2 O2 . . 178.0(3) no
C4 N3 C2 C1 . . -168.5(3) no
Cu N3 C2 C1 . . -0.2(5) no
S C1 C2 O2 . . -179.2(3) no
S C1 C2 N3 . . -0.8(6) no
C2 N3 C4 C5 . . 97.9(4) no
Cu N3 C4 C5 . . -72.0(4) no
N3 C4 C5 C6 . . 65.3(6) no
C4 C5 C6 N7 . . -57.7(6) no
C5 C6 N7 C8A . . 170.1(6) no
C5 C6 N7 C8B . . -173.9(5) no
C5 C6 N7 Cu . . 55.7(5) no
N3 Cu N7 C6 . . -50.1(3) no
N3 Cu N7 C6 4_565 . 69.0(7) no
N7 Cu N7 C6 4_565 . 120.1(3) no
S Cu N7 C6 . . -130.1(3) no
N3 Cu N7 C8A . . -156.0(5) no
N3 Cu N7 C8A 4_565 . -36.9(8) no
N7 Cu N7 C8A 4_565 . 14.2(5) no
S Cu N7 C8A . . 124.1(5) no
N3 Cu N7 C8B . . 169.6(4) no
N3 Cu N7 C8B 4_565 . -71.3(8) no
N7 Cu N7 C8B 4_565 . -20.2(5) no
S Cu N7 C8B . . 89.7(4) no
C6 N7 C8A C8A . 4_565 -131.6(3) no
C8B N7 C8A C8A . 4_565 72.4(9) no
Cu N7 C8A C8A . 4_565 -11.8(4) no
C6 N7 C8B C8B . 4_565 -117.8(4) no
C8A N7 C8B C8B . 4_565 -88.1(10) no
Cu N7 C8B C8B . 4_565 17.5(4) no
